data_1575424
loop_
_publ_author_name
'Dhara, Barun'
'Bulgarevich, Kirill'
'Takimiya, Kazuo'

_publ_section_title
;
 Radical cation salts of
 dinaphtho[2,3-b:2&#x2032;,3&#x2032;-f]thieno[3,2-b]thiophene:
 characteristic crystal structures and properties
;
_journal_issue 38
_journal_name_full CrystEngComm
_journal_page_first 6333
_journal_page_last 6340
_journal_paper_doi 10.1039/D5CE00680E
_journal_volume 27
_journal_year 2025
_chemical_formula_moiety '0.8(As F6), C22 H12 S2, 0.4(C6 H5 Cl)'
_chemical_formula_sum 'C24.4 H14 As0.8 Cl0.4 F4.8 S2'
_chemical_formula_weight 536.59
_space_group_crystal_system triclinic
_space_group_IT_number 2
_space_group_name_Hall '-P 1'
_space_group_name_H-M_alt 'P -1'
_atom_sites_solution_hydrogens geom
_audit_creation_date 2025-02-17
_audit_creation_method
;
Olex2 1.5-ac7-012
(compiled 2024.11.06 svn.r97f918c9 for Rigaku Oxford Diffraction, GUI svn.r7082)
;
_audit_update_record
;
2025-07-06 deposited with the CCDC.	2025-08-13 downloaded from the CCDC.
;
_cell_angle_alpha 69.962(2)
_cell_angle_beta 85.719(2)
_cell_angle_gamma 78.822(2)
_cell_formula_units_Z 5
_cell_length_a 13.6804(3)
_cell_length_b 14.2592(4)
_cell_length_c 14.8005(4)
_cell_measurement_reflns_used 14230
_cell_measurement_temperature 300
_cell_measurement_theta_max 74.1230
_cell_measurement_theta_min 3.2820
_cell_volume 2660.82(12)
_computing_cell_refinement 'CrysAlisPro 1.171.43.121a (Rigaku OD, 2024)'
_computing_data_collection 'CrysAlisPro 1.171.43.121a (Rigaku OD, 2024)'
_computing_data_reduction 'CrysAlisPro 1.171.43.121a (Rigaku OD, 2024)'
_computing_molecular_graphics 'Olex2 1.5-ac7-012 (Dolomanov et al., 2009)'
_computing_publication_material 'Olex2 1.5-ac7-012 (Dolomanov et al., 2009)'
_computing_structure_refinement 'SHELXL 2018/3 (Sheldrick, 2015)'
_diffrn_ambient_temperature 300
_diffrn_detector 'Hybrid Pixel Array Detector'
_diffrn_detector_area_resol_mean 10.0000
_diffrn_detector_type HyPix
_diffrn_measured_fraction_theta_full 0.998
_diffrn_measured_fraction_theta_max 0.957
_diffrn_measurement_details
;
List of Runs (angles in degrees, time in seconds):

  # Type    Start    End  Width  t~exp~   \w     \q     \k     \f   Frames
#--------------------------------------------------------------------------
  1  \w   -104.00 -30.00   0.50    0.73    --  -40.28 139.00-140.00  148
  2  \w    -98.00 -26.00   0.50    0.73    --  -40.28 130.00  46.00  144
  3  \w     25.00 104.00   0.50    0.73    --   40.28-139.00 159.00  158
  4  \w     20.00  98.00   0.50    0.73    --   40.28-130.00 -26.00  156
  5  \w     67.00 114.00   0.50    0.73    --   40.28 139.00-140.00   94
  6  \w   -122.00 -30.00   0.50    2.90    --  -97.00 139.00-140.00  184
  7  \w   -115.00 -26.00   0.50    2.90    --  -97.00 130.00  46.00  178
  8  \w   -170.00 -79.00   0.50    2.90    --  -97.00-130.00 -26.00  182
  9  \w   -172.00 -73.00   0.50    2.90    --  -97.00-139.00 159.00  198
 10  \w     32.00 122.00   0.50    2.90    --  106.28-139.00 159.00  180
 11  \w     67.00 174.00   0.50    2.90    --  106.28 139.00-140.00  214
 12  \w     33.00 115.00   0.50    2.90    --  106.28-130.00 -26.00  164
 13  \w     73.00 175.00   0.50    2.90    --  106.28 130.00  46.00  204
 14  \w    -45.00  39.00   0.50    0.73    --  -40.28  37.00-150.00  168
 15  \w    -31.00  41.00   0.50    0.73    --  -40.28  19.00 -60.00  144
 16  \w    -31.00  41.00   0.50    0.73    --  -40.28  19.00-180.00  144
 17  \w    -33.00  63.00   0.50    0.73    --   40.28 -57.00  90.00  192
 18  \w      9.00 114.00   0.50    0.73    --   40.28  77.00-150.00  210
 19  \w    -53.00 -20.00   0.50    2.90    --  -97.00  45.00-150.00   66
 20  \w   -104.00 -22.00   0.50    2.90    --  -97.00  77.00  60.00  164
 21  \w    -53.00 -20.00   0.50    2.90    --  -97.00  45.00   0.00   66
 22  \w    -73.00 -22.00   0.50    2.90    --  -97.00  61.00 -90.00  102
 23  \w   -170.00 -82.00   0.50    2.90    --  -97.00-125.00 -60.00  176
 24  \w    -53.00 -20.00   0.50    2.90    --  -97.00  45.00  90.00   66
 25  \w   -171.00 -74.00   0.50    2.90    --  -97.00 -55.00-141.62  194
 26  \w   -173.00 -87.00   0.50    2.90    --  -97.00 -94.00-150.00  172
 27  \w    -53.00 -20.00   0.50    2.90    --  -97.00  45.00-180.00   66
 28  \w     32.00 100.00   0.50    2.90    --  106.28 -77.00-180.00  136
 29  \w     32.00  69.00   0.50    2.90    --  106.28 -61.00-120.00   74
 30  \w     32.00 100.00   0.50    2.90    --  106.28 -77.00-180.00  136
 31  \w     30.00 105.00   0.50    2.90    --  106.28 -94.00-180.00  150
 32  \w     32.00  69.00   0.50    2.90    --  106.28 -61.00-180.00   74
 33  \w     81.00 175.00   0.50    2.90    --  106.28  45.00 -90.00  188
 34  \w     81.00 175.00   0.50    2.90    --  106.28  45.00 -90.00  188
 35  \w     81.00 175.00   0.50    2.90    --  106.28  45.00  30.00  188
 36  \w     33.00 111.00   0.50    2.90    --  106.28-125.00  30.00  156
 37  \w     76.00 175.00   0.50    2.90    --  106.28 125.00 -90.00  198
 38  \w     33.00 111.00   0.50    2.90    --  106.28-125.00-180.00  156
 39  \w     32.00  69.00   0.50    2.90    --  106.28 -61.00 -60.00   74
 40  \w     81.00 146.00   0.50    2.90    --  106.28  45.00 -30.00  130
 41  \w     32.00  69.00   0.50    2.90    --  106.28 -61.00 -90.00   74
 42  \w     30.00 105.00   0.50    2.90    --  106.28 -94.00 -60.00  150
 43  \w     76.00 175.00   0.50    2.90    --  106.28 125.00-180.00  198
 44  \w     76.00 175.00   0.50    2.90    --  106.28 125.00-180.00  198
 45  \w     81.00 146.00   0.50    2.90    --  106.28  45.00 -30.00  130
 46  \w     52.00  78.00   0.50    2.90    --  106.28 -77.00 150.00   52
 47  \w     42.00  67.00   0.50    2.90    --  106.28 -61.00   0.00   50
;
_diffrn_measurement_device 'four-circle diffractometer'
_diffrn_measurement_device_type 'ROD, Synergy Custom DW system, HyPix'
_diffrn_measurement_method '\w scans'
_diffrn_orient_matrix_type 'CrysAlisPro convention (1999,Acta A55,543-557)'
_diffrn_orient_matrix_UB_11 0.0187449000
_diffrn_orient_matrix_UB_12 -0.0405038000
_diffrn_orient_matrix_UB_13 0.1091315000
_diffrn_orient_matrix_UB_21 -0.1080864000
_diffrn_orient_matrix_UB_22 -0.0185375000
_diffrn_orient_matrix_UB_23 0.0187531000
_diffrn_orient_matrix_UB_31 0.0338154000
_diffrn_orient_matrix_UB_32 -0.1080832000
_diffrn_orient_matrix_UB_33 -0.0039123000
_diffrn_radiation_monochromator mirror
_diffrn_radiation_probe x-ray
_diffrn_radiation_type 'Cu K\a'
_diffrn_radiation_wavelength 1.54184
_diffrn_reflns_av_R_equivalents 0.0565
_diffrn_reflns_av_unetI/netI 0.0433
_diffrn_reflns_Laue_measured_fraction_full 0.998
_diffrn_reflns_Laue_measured_fraction_max 0.957
_diffrn_reflns_limit_h_max 17
_diffrn_reflns_limit_h_min -17
_diffrn_reflns_limit_k_max 12
_diffrn_reflns_limit_k_min -17
_diffrn_reflns_limit_l_max 17
_diffrn_reflns_limit_l_min -18
_diffrn_reflns_number 53481
_diffrn_reflns_point_group_measured_fraction_full 0.998
_diffrn_reflns_point_group_measured_fraction_max 0.957
_diffrn_reflns_theta_full 67.684
_diffrn_reflns_theta_max 75.228
_diffrn_reflns_theta_min 3.178
_diffrn_source 'Rotating-anode X-ray tube'
_diffrn_source_type 'Rigaku (Cu) X-ray Source'
_exptl_absorpt_coefficient_mu 4.597
_exptl_absorpt_correction_T_max 1.00000
_exptl_absorpt_correction_T_min 0.56830
_exptl_absorpt_correction_type multi-scan
_exptl_absorpt_process_details
;
CrysAlisPro 1.171.43.121a (Rigaku Oxford Diffraction, 2024)
Empirical absorption correction using spherical harmonics,
implemented in SCALE3 ABSPACK scaling algorithm.
;
_exptl_crystal_colour black
_exptl_crystal_colour_primary black
_exptl_crystal_density_diffrn 1.674
_exptl_crystal_description block
_exptl_crystal_F_000 1344
_refine_diff_density_max 1.218
_refine_diff_density_min -0.484
_refine_diff_density_rms 0.082
_refine_ls_extinction_method none
_refine_ls_goodness_of_fit_ref 1.107
_refine_ls_hydrogen_treatment constr
_refine_ls_matrix_type full
_refine_ls_number_parameters 768
_refine_ls_number_reflns 10516
_refine_ls_number_restraints 4
_refine_ls_restrained_S_all 1.108
_refine_ls_R_factor_all 0.0960
_refine_ls_R_factor_gt 0.0779
_refine_ls_shift/su_max 0.001
_refine_ls_shift/su_mean 0.000
_refine_ls_structure_factor_coef Fsqd
_refine_ls_weighting_details 'w=1/[\s^2^(Fo^2^)+(0.0670P)^2^+8.5187P] where P=(Fo^2^+2Fc^2^)/3'
_refine_ls_weighting_scheme calc
_refine_ls_wR_factor_gt 0.1991
_refine_ls_wR_factor_ref 0.2093
_reflns_Friedel_coverage 0.000
_reflns_number_gt 8284
_reflns_number_total 10516
_reflns_threshold_expression 'I > 2\s(I)'
_cod_data_source_file d5ce00680e2.cif
_cod_data_source_block dntt_asf6_300k
_cod_depositor_comments 'Adding full bibliography for 1575411--1575428.cif.'
_cod_original_formula_sum 'C24.40 H14 As0.80 Cl0.40 F4.80 S2'
_cod_database_code 1575424
_shelx_shelxl_version_number 2018/3
_chemical_oxdiff_formula 'C244  H140  Cl4  F48  S20  As8  '
_shelx_space_group_comment
;
The symmetry employed for this shelxl refinement is uniquely defined
by the following loop, which should always be used as a source of
symmetry information in preference to the above space-group names.
They are only intended as comments.
;
_olex2_refinement_description
;
1. Fixed Uiso
 At 1.2 times of:
  All C(H) groups
2. Restrained distances
 As1-F2H \\sim As1-F2I
 with sigma of 0.02
 As1-F2C \\sim As1-F2D
 with sigma of 0.02
 As-F8 \\sim As-F8A
 with sigma of 0.02
 As-F9 \\sim As-F9A
 with sigma of 0.02
3. Others
 Sof(F2I)=Sof(F2D)=1-FVAR(1)
 Sof(F2H)=Sof(F2C)=FVAR(1)
 Sof(F8A)=Sof(F9A)=1-FVAR(2)
 Sof(F8)=Sof(F9)=FVAR(2)
4.a Aromatic/amide H refined with riding coordinates:
 C6(H6), C11(H11), C12(H12), C17(H17), C1B(H1B), C1F(H1F), C1H(H1H), C1L(H1L),
 C1M(H1M), C1O(H1O), C1Q(H1Q), C1R(H1R), C1S(H1S), C1T(H1T), C1U(H1U), C1V(H1V),
  C1W(H1W), C1X(H1X), C1Y(H1Y), C1Z(H1Z), C20(H20), C21(H21), C22(H22),
 C23(H23), C24(H24), C25(H25), C26(H26), C27(H27), C28(H28), C29(H29), C2B(H2B),
  C2F(H2F), C2G(H2G), C30(H30), C31(H31)
;
_olex2_submission_special_instructions 'No special instructions were received'
_oxdiff_exptl_absorpt_empirical_details
;
Empirical correction (ABSPACK) includes:
- Absorption correction using spherical harmonics
- Frame scaling
;
_oxdiff_exptl_absorpt_empirical_full_max 1.775
_oxdiff_exptl_absorpt_empirical_full_min 0.726

loop_
_space_group_symop_operation_xyz
'x, y, z'
'-x, -y, -z'

loop_
_atom_site_label
_atom_site_type_symbol
_atom_site_fract_x
_atom_site_fract_y
_atom_site_fract_z
_atom_site_U_iso_or_equiv
_atom_site_adp_type
_atom_site_occupancy
_atom_site_site_symmetry_order
_atom_site_calc_flag
_atom_site_refinement_flags_posn
_atom_site_refinement_flags_adp
_atom_site_refinement_flags_occupancy
_atom_site_disorder_assembly
_atom_site_disorder_group
As1 As 0.52237(6) 0.31916(6) 1.25752(5) 0.0626(2) Uani 1 1 d D . . . .
As As 0.08227(6) 0.06848(6) 0.75729(6) 0.0704(3) Uani 1 1 d D . . . .
S1 S 0.50701(10) 0.15573(11) 1.03832(10) 0.0489(3) Uani 1 1 d . . . . .
S2 S 0.33329(10) 0.38130(10) 0.94805(10) 0.0486(3) Uani 1 1 d . . . . .
S3 S 0.08753(10) 0.24078(11) 0.97297(10) 0.0497(3) Uani 1 1 d . . . . .
S4 S 0.25886(10) 0.02117(10) 1.05072(11) 0.0509(3) Uani 1 1 d . . . . .
S S -0.12214(12) 0.42790(12) 1.01035(14) 0.0630(4) Uani 1 1 d . . . . .
Cl1 Cl 0.2024(3) -0.3732(3) 1.28182(19) 0.1603(15) Uani 1 1 d . . . . .
F1 F -0.0041(5) 0.0172(5) 0.8391(4) 0.130(2) Uani 1 1 d . . . . .
C1 C 0.2373(4) 0.3184(4) 0.9960(4) 0.0432(11) Uani 1 1 d . . . . .
C2 C 0.2252(4) 0.3374(4) 0.8312(4) 0.0445(12) Uani 1 1 d . . . . .
C3 C 0.4070(4) 0.0971(4) 1.0801(4) 0.0448(12) Uani 1 1 d . . . . .
C4 C 0.1957(4) 0.2829(4) 1.0902(4) 0.0457(12) Uani 1 1 d . . . . .
C5 C 0.4866(4) 0.1603(4) 0.9210(4) 0.0471(12) Uani 1 1 d . . . . .
C6 C 0.1947(4) 0.3336(4) 0.7456(4) 0.0483(12) Uani 1 1 d . . . . .
H6 H 0.140741 0.302972 0.744795 0.058 Uiso 1 1 calc R U . . .
C7 C 0.3082(4) 0.3840(4) 0.8318(4) 0.0462(12) Uani 1 1 d . . . . .
C8 C 0.3649(4) 0.0591(4) 1.1727(4) 0.0443(12) Uani 1 1 d . . . . .
C9 C 0.1114(4) 0.2392(4) 1.0886(4) 0.0479(12) Uani 1 1 d . . . . .
C10 C 0.2464(4) 0.3765(4) 0.6593(4) 0.0494(13) Uani 1 1 d . . . . .
C11 C 0.3599(4) 0.4252(4) 0.7496(4) 0.0508(13) Uani 1 1 d . . . . .
H11 H 0.414607 0.454294 0.751470 0.061 Uiso 1 1 calc R U . . .
C12 C 0.0582(4) 0.1995(4) 1.1697(4) 0.0530(13) Uani 1 1 d . . . . .
H12 H 0.002653 0.171987 1.166597 0.064 Uiso 1 1 calc R U . . .
C13 C 0.3576(4) 0.0820(4) 1.0079(4) 0.0444(12) Uani 1 1 d . . . . .
C14 C 0.4016(4) 0.1186(4) 0.9142(4) 0.0468(12) Uani 1 1 d . . . . .
C15 C 0.1855(4) 0.3008(4) 0.9265(4) 0.0451(12) Uani 1 1 d . . . . .
C16 C 0.5171(4) 0.2010(4) 0.7511(4) 0.0543(14) Uani 1 1 d . . . . .
C17 C 0.3942(4) 0.0605(4) 1.2602(4) 0.0485(12) Uani 1 1 d . . . . .
H17 H 0.447719 0.090913 1.262979 0.058 Uiso 1 1 calc R U . . .
F2 F 0.1665(5) 0.1222(6) 0.6772(4) 0.136(2) Uani 1 1 d . . . . .
C18 C 0.4330(4) 0.1585(4) 0.7438(4) 0.0531(14) Uani 1 1 d . . . . .
C19 C 0.1729(4) 0.2424(4) 1.2624(4) 0.0524(14) Uani 1 1 d . . . . .
C1A C 0.3283(4) 0.4229(4) 0.6606(4) 0.0506(13) Uani 1 1 d . . . . .
C1B C 0.2266(4) 0.2850(4) 1.1769(4) 0.0502(13) Uani 1 1 d . . . . .
H1B H 0.281411 0.313956 1.178782 0.060 Uiso 1 1 calc R U . . .
C1C C 0.3410(4) 0.0147(4) 1.3454(4) 0.0518(13) Uani 1 1 d . . . . .
C1D C 0.0174(5) 0.5289(4) 0.8704(4) 0.0530(14) Uani 1 1 d . . . . .
C1E C 0.2814(4) 0.0144(4) 1.1685(4) 0.0478(12) Uani 1 1 d . . . . .
C1F C 0.5437(4) 0.2000(4) 0.8415(4) 0.0523(13) Uani 1 1 d . . . . .
H1F H 0.599311 0.225839 0.847463 0.063 Uiso 1 1 calc R U . . .
C1G C 0.2584(5) -0.0296(4) 1.3400(4) 0.0557(14) Uani 1 1 d . . . . .
C1H C 0.2291(4) -0.0283(4) 1.2497(5) 0.0549(14) Uani 1 1 d . . . . .
H1H H 0.174334 -0.056403 1.245664 0.066 Uiso 1 1 calc R U . . .
C1I C 0.0884(5) 0.2005(4) 1.2587(4) 0.0538(14) Uani 1 1 d . . . . .
C1J C 0.1209(5) 0.6140(5) 0.7025(5) 0.0593(15) Uani 1 1 d . . . . .
C1K C 0.0392(5) 0.5681(5) 0.6985(5) 0.0600(15) Uani 1 1 d . . . . .
C1L C 0.3764(4) 0.1179(4) 0.8258(4) 0.0513(13) Uani 1 1 d . . . . .
H1L H 0.321649 0.090313 0.820725 0.062 Uiso 1 1 calc R U . . .
F3 F 0.4703(6) 0.2281(5) 1.3394(4) 0.154(3) Uani 1 1 d . . . . .
C1M C 0.2046(5) 0.2413(5) 1.3522(4) 0.0643(17) Uani 1 1 d . . . . .
H1M H 0.259633 0.269396 1.355266 0.077 Uiso 1 1 calc R U . . .
C1N C -0.0240(4) 0.4909(4) 0.9665(5) 0.0571(15) Uani 1 1 d . . . . .
C1O C 0.1502(5) 0.6162(5) 0.7906(5) 0.0644(17) Uani 1 1 d . . . . .
H1O H 0.204345 0.645875 0.793146 0.077 Uiso 1 1 calc R U . . .
C1P C 0.0989(5) 0.5748(5) 0.8715(5) 0.0599(15) Uani 1 1 d . . . . .
C1Q C -0.0128(5) 0.5242(4) 0.7843(5) 0.0620(16) Uani 1 1 d . . . . .
H1Q H -0.066141 0.492813 0.783269 0.074 Uiso 1 1 calc R U . . .
C1R C 0.2176(5) 0.3726(5) 0.5712(4) 0.0598(15) Uani 1 1 d . . . . .
H1R H 0.164359 0.341304 0.569668 0.072 Uiso 1 1 calc R U . . .
C1S C 0.3778(5) 0.4664(5) 0.5734(5) 0.0613(15) Uani 1 1 d . . . . .
H1S H 0.431192 0.497981 0.573647 0.074 Uiso 1 1 calc R U . . .
F4 F 0.5757(7) 0.4077(6) 1.1754(4) 0.175(4) Uani 1 1 d . . . . .
C1T C 0.0370(5) 0.1582(5) 1.3450(5) 0.0663(17) Uani 1 1 d . . . . .
H1T H -0.019285 0.131054 1.343830 0.080 Uiso 1 1 calc R U . . .
C1U C 0.5720(5) 0.2426(5) 0.6666(5) 0.0666(17) Uani 1 1 d . . . . .
H1U H 0.627463 0.269690 0.670576 0.080 Uiso 1 1 calc R U . . .
C1V C 0.0113(5) 0.5688(5) 0.6075(5) 0.0678(17) Uani 1 1 d . . . . .
H1V H -0.042018 0.538561 0.603665 0.081 Uiso 1 1 calc R U . . .
C1W C 0.4072(5) 0.1606(5) 0.6508(5) 0.0679(18) Uani 1 1 d . . . . .
H1W H 0.352700 0.133324 0.644246 0.081 Uiso 1 1 calc R U . . .
C1X C 0.4628(6) 0.2027(6) 0.5719(5) 0.075(2) Uani 1 1 d . . . . .
H1X H 0.445396 0.204026 0.511896 0.090 Uiso 1 1 calc R U . . .
C1Y C 0.2682(5) 0.4150(5) 0.4872(5) 0.0655(17) Uani 1 1 d . . . . .
H1Y H 0.249114 0.412033 0.429410 0.079 Uiso 1 1 calc R U . . .
C1Z C 0.3485(5) 0.4627(5) 0.4891(4) 0.0653(17) Uani 1 1 d . . . . .
H1Z H 0.381876 0.491849 0.432266 0.078 Uiso 1 1 calc R U . . .
C20 C 0.3710(5) 0.0125(5) 1.4357(5) 0.0665(17) Uani 1 1 d . . . . .
H20 H 0.424516 0.042613 1.439105 0.080 Uiso 1 1 calc R U . . .
F5 F 0.4661(6) 0.3075(8) 1.1684(4) 0.188(4) Uani 1 1 d . . . . .
C21 C 0.2087(5) -0.0752(5) 1.4263(5) 0.0672(17) Uani 1 1 d . . . . .
H21 H 0.154107 -0.104601 1.424728 0.081 Uiso 1 1 calc R U . . .
C22 C 0.0614(6) 0.6130(6) 0.5263(6) 0.078(2) Uani 1 1 d . . . . .
H22 H 0.041683 0.613737 0.467234 0.093 Uiso 1 1 calc R U . . .
C23 C 0.1729(6) 0.6568(5) 0.6160(6) 0.0723(19) Uani 1 1 d . . . . .
H23 H 0.228420 0.684707 0.617966 0.087 Uiso 1 1 calc R U . . .
C24 C 0.1527(6) 0.1982(5) 1.4343(5) 0.073(2) Uani 1 1 d . . . . .
H24 H 0.173556 0.196665 1.493279 0.088 Uiso 1 1 calc R U . . .
C25 C 0.2401(6) -0.0764(6) 1.5119(5) 0.077(2) Uani 1 1 d . . . . .
H25 H 0.205984 -0.106685 1.567761 0.092 Uiso 1 1 calc R U . . .
C26 C 0.1426(6) 0.6574(6) 0.5307(6) 0.079(2) Uani 1 1 d . . . . .
H26 H 0.176291 0.687696 0.474508 0.094 Uiso 1 1 calc R U . . .
F6 F 0.1502(6) 0.0669(9) 0.8459(5) 0.185(4) Uani 1 1 d . . . . .
C27 C 0.0700(6) 0.1572(5) 1.4310(5) 0.074(2) Uani 1 1 d . . . . .
H27 H 0.036268 0.128392 1.487648 0.089 Uiso 1 1 calc R U . . .
C28 C 0.3214(6) -0.0341(5) 1.5187(5) 0.0730(19) Uani 1 1 d . . . . .
H28 H 0.341971 -0.037078 1.578229 0.088 Uiso 1 1 calc R U . . .
C29 C 0.5448(6) 0.2434(6) 0.5796(5) 0.079(2) Uani 1 1 d . . . . .
H29 H 0.581550 0.271604 0.524823 0.095 Uiso 1 1 calc R U . . .
F7 F 0.0115(7) 0.0713(9) 0.6702(5) 0.208(5) Uani 1 1 d . . . . .
C2A C 0.2301(6) -0.3262(6) 1.1603(5) 0.077(2) Uani 1 1 d . . . . .
C2B C 0.1764(6) -0.2381(6) 1.1058(6) 0.081(2) Uani 1 1 d . . . . .
H2B H 0.125247 -0.203449 1.133651 0.097 Uiso 1 1 calc R U . . .
F8 F 0.151(2) -0.0420(13) 0.7773(16) 0.201(12) Uani 0.55(3) 1 d D . P A 1
C2F C 0.1964(10) -0.1994(8) 1.0105(7) 0.107(3) Uani 1 1 d . . . . .
H2F H 0.157915 -0.139315 0.972695 0.128 Uiso 1 1 calc R U . . .
F9 F 0.0170(17) 0.1838(13) 0.728(2) 0.214(13) Uani 0.55(3) 1 d D . P A 1
C2G C 0.3100(8) -0.3794(7) 1.1220(10) 0.109(3) Uani 1 1 d . . . . .
H2G H 0.348275 -0.439907 1.159288 0.131 Uiso 1 1 calc R U . . .
F2H F 0.4651(12) 0.4214(10) 1.2821(11) 0.130(6) Uani 0.492(18) 1 d D . P B 1
F2C F 0.6358(9) 0.2549(15) 1.2524(12) 0.143(7) Uani 0.492(18) 1 d D . P B 1
F10 F 0.5777(8) 0.3317(9) 1.3471(4) 0.234(6) Uani 1 1 d . . . . .
C30 C 0.3284(7) -0.3336(11) 1.0210(10) 0.111(4) Uani 1 1 d . . . . .
H30 H 0.380001 -0.363872 0.990003 0.133 Uiso 1 1 calc R U . . .
C31 C 0.2694(10) -0.2461(12) 0.9722(9) 0.118(4) Uani 1 1 d . . . . .
H31 H 0.281727 -0.217363 0.906799 0.141 Uiso 1 1 calc R U . . .
F2I F 0.4040(9) 0.3806(10) 1.2675(11) 0.125(6) Uani 0.508(18) 1 d D . P B 2
F2D F 0.5818(15) 0.2146(10) 1.2307(13) 0.144(7) Uani 0.508(18) 1 d D . P B 2
F8A F 0.1199(14) -0.0407(15) 0.743(3) 0.180(14) Uani 0.45(3) 1 d D . P A 2
F9A F 0.0430(15) 0.1769(13) 0.780(2) 0.152(12) Uani 0.45(3) 1 d D . P A 2

loop_
_atom_site_aniso_label
_atom_site_aniso_U_11
_atom_site_aniso_U_22
_atom_site_aniso_U_33
_atom_site_aniso_U_23
_atom_site_aniso_U_13
_atom_site_aniso_U_12
As1 0.0731(5) 0.0752(5) 0.0514(4) -0.0255(3) 0.0061(3) -0.0356(4)
As 0.0729(5) 0.0855(6) 0.0603(5) -0.0207(4) -0.0032(4) -0.0377(4)
S1 0.0460(7) 0.0534(8) 0.0516(8) -0.0188(6) -0.0015(6) -0.0161(6)
S2 0.0499(7) 0.0488(7) 0.0507(8) -0.0177(6) -0.0020(6) -0.0147(6)
S3 0.0464(7) 0.0511(8) 0.0538(8) -0.0191(6) 0.0004(6) -0.0115(6)
S4 0.0439(7) 0.0475(7) 0.0631(9) -0.0179(6) -0.0076(6) -0.0110(6)
S 0.0520(8) 0.0558(9) 0.0896(12) -0.0316(8) -0.0125(8) -0.0115(7)
Cl1 0.205(4) 0.206(3) 0.0676(14) -0.0010(17) -0.0121(18) -0.110(3)
F1 0.130(5) 0.187(6) 0.097(4) -0.042(4) 0.022(3) -0.107(4)
C1 0.040(3) 0.036(3) 0.053(3) -0.015(2) -0.001(2) -0.004(2)
C2 0.047(3) 0.040(3) 0.045(3) -0.016(2) -0.002(2) -0.002(2)
C3 0.044(3) 0.039(3) 0.052(3) -0.015(2) -0.002(2) -0.009(2)
C4 0.050(3) 0.041(3) 0.043(3) -0.014(2) -0.005(2) -0.001(2)
C5 0.042(3) 0.046(3) 0.055(3) -0.022(2) -0.005(2) -0.003(2)
C6 0.049(3) 0.046(3) 0.051(3) -0.018(2) -0.003(2) -0.008(2)
C7 0.050(3) 0.040(3) 0.048(3) -0.016(2) -0.002(2) -0.006(2)
C8 0.044(3) 0.036(3) 0.050(3) -0.012(2) -0.004(2) -0.003(2)
C9 0.049(3) 0.040(3) 0.050(3) -0.013(2) 0.004(2) -0.003(2)
C10 0.057(3) 0.042(3) 0.046(3) -0.015(2) -0.002(2) 0.001(2)
C11 0.053(3) 0.043(3) 0.054(3) -0.015(2) 0.004(3) -0.008(2)
C12 0.050(3) 0.044(3) 0.062(4) -0.018(3) 0.001(3) -0.003(2)
C13 0.040(3) 0.036(3) 0.059(3) -0.018(2) -0.004(2) -0.004(2)
C14 0.043(3) 0.045(3) 0.050(3) -0.017(2) -0.001(2) -0.001(2)
C15 0.049(3) 0.033(2) 0.051(3) -0.013(2) -0.003(2) -0.001(2)
C16 0.052(3) 0.052(3) 0.052(3) -0.020(3) 0.000(3) 0.009(3)
C17 0.053(3) 0.041(3) 0.051(3) -0.015(2) -0.003(2) -0.007(2)
F2 0.126(5) 0.215(7) 0.080(3) -0.033(4) 0.022(3) -0.102(5)
C18 0.056(3) 0.050(3) 0.050(3) -0.022(3) -0.005(3) 0.010(3)
C19 0.054(3) 0.052(3) 0.045(3) -0.019(3) -0.004(2) 0.011(3)
C1A 0.055(3) 0.042(3) 0.050(3) -0.014(2) -0.001(3) -0.001(2)
C1B 0.052(3) 0.047(3) 0.052(3) -0.018(2) -0.003(2) -0.004(2)
C1C 0.053(3) 0.043(3) 0.047(3) -0.005(2) -0.004(2) 0.002(2)
C1D 0.059(3) 0.038(3) 0.059(3) -0.018(3) -0.003(3) 0.003(2)
C1E 0.042(3) 0.041(3) 0.057(3) -0.013(2) -0.002(2) -0.005(2)
C1F 0.045(3) 0.056(3) 0.054(3) -0.017(3) 0.005(2) -0.008(2)
C1G 0.054(3) 0.047(3) 0.054(3) -0.006(3) 0.002(3) -0.003(3)
C1H 0.041(3) 0.054(3) 0.066(4) -0.015(3) -0.004(3) -0.007(2)
C1I 0.064(4) 0.043(3) 0.048(3) -0.015(2) 0.009(3) -0.001(3)
C1J 0.059(4) 0.050(3) 0.068(4) -0.027(3) -0.003(3) 0.008(3)
C1K 0.063(4) 0.048(3) 0.064(4) -0.020(3) -0.004(3) 0.003(3)
C1L 0.046(3) 0.055(3) 0.056(3) -0.026(3) -0.005(2) -0.002(2)
F3 0.247(8) 0.171(6) 0.087(4) -0.048(4) 0.055(4) -0.151(6)
C1M 0.072(4) 0.066(4) 0.050(4) -0.021(3) -0.008(3) 0.005(3)
C1N 0.046(3) 0.041(3) 0.090(5) -0.030(3) -0.012(3) -0.004(2)
C1O 0.053(3) 0.061(4) 0.082(5) -0.029(3) -0.008(3) -0.005(3)
C1P 0.055(3) 0.049(3) 0.080(4) -0.028(3) -0.009(3) -0.003(3)
C1Q 0.052(3) 0.045(3) 0.090(5) -0.027(3) -0.011(3) 0.002(3)
C1R 0.070(4) 0.057(4) 0.051(3) -0.022(3) -0.007(3) 0.001(3)
C1S 0.061(4) 0.064(4) 0.055(4) -0.016(3) 0.007(3) -0.010(3)
F4 0.310(10) 0.207(7) 0.066(3) -0.042(4) 0.041(4) -0.203(7)
C1T 0.068(4) 0.058(4) 0.066(4) -0.019(3) 0.008(3) -0.003(3)
C1U 0.062(4) 0.071(4) 0.058(4) -0.019(3) 0.011(3) 0.000(3)
C1V 0.065(4) 0.064(4) 0.074(5) -0.028(3) -0.006(3) 0.000(3)
C1W 0.072(4) 0.067(4) 0.061(4) -0.028(3) -0.013(3) 0.013(3)
C1X 0.079(5) 0.088(5) 0.051(4) -0.031(4) -0.004(3) 0.019(4)
C1Y 0.074(4) 0.069(4) 0.047(3) -0.020(3) -0.003(3) 0.003(3)
C1Z 0.072(4) 0.072(4) 0.043(3) -0.014(3) 0.011(3) -0.007(3)
C20 0.074(4) 0.058(4) 0.059(4) -0.014(3) -0.005(3) -0.001(3)
F5 0.195(7) 0.356(11) 0.078(4) -0.080(5) 0.019(4) -0.194(8)
C21 0.061(4) 0.068(4) 0.063(4) -0.012(3) 0.009(3) -0.011(3)
C22 0.081(5) 0.080(5) 0.068(5) -0.032(4) -0.009(4) 0.013(4)
C23 0.067(4) 0.066(4) 0.082(5) -0.026(4) 0.009(4) -0.008(3)
C24 0.100(6) 0.066(4) 0.047(4) -0.024(3) -0.004(4) 0.010(4)
C25 0.082(5) 0.071(5) 0.061(4) -0.007(3) 0.011(4) -0.004(4)
C26 0.087(5) 0.070(5) 0.069(5) -0.021(4) 0.013(4) -0.001(4)
F6 0.158(6) 0.347(12) 0.091(4) -0.066(6) 0.005(4) -0.159(8)
C27 0.091(5) 0.065(4) 0.053(4) -0.016(3) 0.017(4) 0.005(4)
C28 0.086(5) 0.066(4) 0.053(4) -0.011(3) -0.003(3) 0.003(4)
C29 0.091(6) 0.075(5) 0.052(4) -0.017(3) 0.012(4) 0.017(4)
F7 0.188(8) 0.354(12) 0.090(4) -0.008(6) -0.035(5) -0.177(8)
C2A 0.085(5) 0.083(5) 0.065(4) -0.013(4) -0.009(4) -0.038(4)
C2B 0.086(5) 0.082(5) 0.083(5) -0.031(4) -0.003(4) -0.027(4)
F8 0.23(2) 0.149(15) 0.134(13) 0.011(11) -0.003(14) 0.085(15)
C2F 0.158(11) 0.093(6) 0.081(6) -0.014(5) -0.012(7) -0.070(7)
F9 0.185(17) 0.137(14) 0.23(2) 0.014(13) -0.043(16) 0.054(13)
C2G 0.084(6) 0.089(6) 0.165(11) -0.047(7) -0.042(7) -0.015(5)
F2H 0.114(11) 0.136(11) 0.163(13) -0.083(10) 0.034(9) -0.029(9)
F2C 0.064(7) 0.176(16) 0.174(14) -0.048(11) 0.008(8) -0.014(8)
F10 0.284(11) 0.404(14) 0.066(4) -0.034(6) -0.007(5) -0.266(11)
C30 0.073(6) 0.161(11) 0.151(11) -0.109(9) 0.029(6) -0.050(7)
C31 0.116(9) 0.155(11) 0.116(9) -0.060(9) 0.025(8) -0.089(8)
F2I 0.102(9) 0.093(8) 0.173(12) -0.042(8) -0.004(8) -0.005(7)
F2D 0.150(15) 0.135(11) 0.176(14) -0.086(10) 0.066(12) -0.056(10)
F8A 0.100(12) 0.172(19) 0.35(4) -0.17(2) 0.065(17) -0.074(13)
F9A 0.145(16) 0.133(15) 0.24(3) -0.125(17) 0.108(17) -0.104(14)

loop_
_atom_type_symbol
_atom_type_description
_atom_type_scat_dispersion_real
_atom_type_scat_dispersion_imag
_atom_type_scat_source
C C 0.0181 0.0091 'International Tables Vol C Tables 4.2.6.8 and 6.1.1.4'
H H 0.0000 0.0000 'International Tables Vol C Tables 4.2.6.8 and 6.1.1.4'
As As -0.9300 1.0051 'International Tables Vol C Tables 4.2.6.8 and 6.1.1.4'
Cl Cl 0.3639 0.7018 'International Tables Vol C Tables 4.2.6.8 and 6.1.1.4'
F F 0.0727 0.0534 'International Tables Vol C Tables 4.2.6.8 and 6.1.1.4'
S S 0.3331 0.5567 'International Tables Vol C Tables 4.2.6.8 and 6.1.1.4'

loop_
_geom_angle_atom_site_label_1
_geom_angle_atom_site_label_2
_geom_angle_atom_site_label_3
_geom_angle
_geom_angle_site_symmetry_1
_geom_angle_site_symmetry_3
_geom_angle_publ_flag
F3 As1 F2I 77.4(6) . . ?
F3 As1 F2D 79.4(6) . . ?
F4 As1 F3 178.7(4) . . ?
F4 As1 F2I 103.7(6) . . ?
F4 As1 F2D 99.4(6) . . ?
F5 As1 F3 92.1(3) . . ?
F5 As1 F4 87.6(3) . . ?
F5 As1 F2H 110.0(7) . . ?
F5 As1 F2C 102.4(8) . . ?
F5 As1 F10 179.4(6) . . ?
F5 As1 F2I 78.2(6) . . ?
F5 As1 F2D 69.6(8) . . ?
F2H As1 F3 101.3(6) . . ?
F2H As1 F4 79.9(6) . . ?
F2C As1 F3 99.8(7) . . ?
F2C As1 F4 79.1(7) . . ?
F2C As1 F2H 140.2(12) . . ?
F10 As1 F3 87.9(3) . . ?
F10 As1 F4 92.5(3) . . ?
F10 As1 F2H 69.4(7) . . ?
F10 As1 F2C 78.2(8) . . ?
F10 As1 F2I 101.2(7) . . ?
F10 As1 F2D 111.0(9) . . ?
F2I As1 F2D 139.2(11) . . ?
F2 As F1 178.4(4) . . ?
F6 As F1 89.8(3) . . ?
F6 As F2 89.7(3) . . ?
F6 As F9A 72.1(11) . . ?
F7 As F1 89.0(3) . . ?
F7 As F2 91.5(3) . . ?
F7 As F6 178.3(5) . . ?
F7 As F9A 106.7(12) . . ?
F8 As F1 90.8(10) . . ?
F8 As F2 90.6(10) . . ?
F8 As F6 81.2(12) . . ?
F8 As F7 100.0(12) . . ?
F8 As F9 175.3(13) . . ?
F9 As F1 93.5(9) . . ?
F9 As F2 85.1(9) . . ?
F9 As F6 100.7(12) . . ?
F9 As F7 78.2(12) . . ?
F8A As F1 89.3(10) . . ?
F8A As F2 92.3(10) . . ?
F8A As F6 105.3(13) . . ?
F8A As F7 75.9(12) . . ?
F8A As F9A 176.0(14) . . ?
F9A As F1 87.8(6) . . ?
F9A As F2 90.6(6) . . ?
C3 S1 C5 90.8(3) . . ?
C1 S2 C7 91.3(3) . . ?
C15 S3 C9 90.9(3) . . ?
C13 S4 C1E 90.9(3) . . ?
C1N S C1P 89.8(3) . 2_567 ?
C4 C1 S2 134.3(4) . . ?
C15 C1 S2 112.8(4) . . ?
C15 C1 C4 112.8(5) . . ?
C6 C2 C7 119.9(5) . . ?
C6 C2 C15 130.1(5) . . ?
C7 C2 C15 110.1(5) . . ?
C8 C3 S1 133.2(4) . . ?
C13 C3 S1 113.3(4) . . ?
C13 C3 C8 113.5(5) . . ?
C9 C4 C1 110.5(5) . . ?
C1B C4 C1 129.8(5) . . ?
C1B C4 C9 119.8(5) . . ?
C14 C5 S1 113.0(4) . . ?
C1F C5 S1 125.5(4) . . ?
C1F C5 C14 121.4(5) . . ?
C2 C6 C10 119.4(5) . . ?
C2 C7 S2 112.2(4) . . ?
C11 C7 S2 126.0(4) . . ?
C11 C7 C2 121.8(5) . . ?
C3 C8 C1E 110.6(5) . . ?
C17 C8 C3 129.1(5) . . ?
C17 C8 C1E 120.3(5) . . ?
C4 C9 S3 112.5(4) . . ?
C12 C9 S3 125.5(5) . . ?
C12 C9 C4 122.1(5) . . ?
C1A C10 C6 120.2(5) . . ?
C1A C10 C1R 119.2(6) . . ?
C1R C10 C6 120.6(6) . . ?
C7 C11 C1A 118.8(5) . . ?
C9 C12 C1I 119.1(6) . . ?
C3 C13 S4 113.0(4) . . ?
C3 C13 C14 113.5(5) . . ?
C14 C13 S4 133.5(4) . . ?
C5 C14 C13 109.3(5) . . ?
C1L C14 C5 119.2(5) . . ?
C1L C14 C13 131.5(5) . . ?
C1 C15 S3 113.3(4) . . ?
C1 C15 C2 113.6(5) . . ?
C2 C15 S3 133.1(4) . . ?
C1F C16 C18 119.5(6) . . ?
C1F C16 C1U 121.9(6) . . ?
C1U C16 C18 118.6(6) . . ?
C8 C17 C1C 119.0(5) . . ?
C16 C18 C1W 118.5(6) . . ?
C1L C18 C16 120.1(5) . . ?
C1L C18 C1W 121.4(6) . . ?
C1B C19 C1M 119.9(6) . . ?
C1I C19 C1B 120.2(5) . . ?
C1I C19 C1M 119.8(6) . . ?
C10 C1A C11 119.8(5) . . ?
C10 C1A C1S 119.1(6) . . ?
C1S C1A C11 121.0(6) . . ?
C4 C1B C19 118.9(6) . . ?
C1G C1C C17 120.0(5) . . ?
C20 C1C C17 120.2(6) . . ?
C20 C1C C1G 119.8(6) . . ?
C1P C1D C1N 110.7(6) . . ?
C1Q C1D C1N 129.1(6) . . ?
C1Q C1D C1P 120.2(6) . . ?
C8 C1E S4 112.1(4) . . ?
C1H C1E S4 126.9(5) . . ?
C1H C1E C8 121.1(5) . . ?
C5 C1F C16 119.5(6) . . ?
C1H C1G C1C 119.8(5) . . ?
C21 C1G C1C 118.1(6) . . ?
C21 C1G C1H 122.2(6) . . ?
C1E C1H C1G 119.9(6) . . ?
C19 C1I C12 119.9(5) . . ?
C19 C1I C1T 118.8(6) . . ?
C1T C1I C12 121.3(6) . . ?
C1K C1J C23 118.7(6) . . ?
C1O C1J C1K 120.5(6) . . ?
C1O C1J C23 120.9(7) . . ?
C1J C1K C1Q 119.3(6) . . ?
C1J C1K C1V 118.6(6) . . ?
C1Q C1K C1V 122.1(7) . . ?
C14 C1L C18 120.3(6) . . ?
C24 C1M C19 119.1(7) . . ?
C1D C1N S 132.2(5) . . ?
C1N C1N S 114.6(7) 2_567 . ?
C1N C1N C1D 113.1(7) 2_567 . ?
C1P C1O C1J 119.3(6) . . ?
C1D C1P S 111.7(5) . 2_567 ?
C1O C1P S 126.4(5) . 2_567 ?
C1O C1P C1D 121.9(6) . . ?
C1D C1Q C1K 118.8(6) . . ?
C1Y C1R C10 120.2(7) . . ?
C1Z C1S C1A 120.9(6) . . ?
C27 C1T C1I 120.0(7) . . ?
C29 C1U C16 121.1(7) . . ?
C22 C1V C1K 120.8(7) . . ?
C1X C1W C18 119.9(7) . . ?
C1W C1X C29 121.4(7) . . ?
C1R C1Y C1Z 120.1(6) . . ?
C1S C1Z C1Y 120.4(6) . . ?
C28 C20 C1C 120.4(7) . . ?
C25 C21 C1G 120.4(7) . . ?
C1V C22 C26 120.5(7) . . ?
C26 C23 C1J 120.8(7) . . ?
C1M C24 C27 121.2(7) . . ?
C21 C25 C28 122.3(7) . . ?
C23 C26 C22 120.7(8) . . ?
C1T C27 C24 121.0(7) . . ?
C20 C28 C25 118.9(7) . . ?
C1U C29 C1X 120.6(7) . . ?
C2B C2A Cl1 119.0(8) . . ?
C2B C2A C2G 121.8(9) . . ?
C2G C2A Cl1 119.2(8) . . ?
C2A C2B C2F 120.3(10) . . ?
C31 C2F C2B 119.9(12) . . ?
C2A C2G C30 115.2(9) . . ?
C31 C30 C2G 118.7(10) . . ?
C2F C31 C30 124.2(12) . . ?

loop_
_geom_bond_atom_site_label_1
_geom_bond_atom_site_label_2
_geom_bond_distance
_geom_bond_site_symmetry_2
_geom_bond_publ_flag
As1 F3 1.677(5) . ?
As1 F4 1.667(5) . ?
As1 F5 1.647(5) . ?
As1 F2H 1.658(11) . ?
As1 F2C 1.653(11) . ?
As1 F10 1.652(6) . ?
As1 F2I 1.707(10) . ?
As1 F2D 1.711(11) . ?
As F1 1.707(5) . ?
As F2 1.684(5) . ?
As F6 1.655(6) . ?
As F7 1.654(6) . ?
As F8 1.611(12) . ?
As F9 1.640(13) . ?
As F8A 1.621(13) . ?
As F9A 1.673(12) . ?
S1 C3 1.708(5) . ?
S1 C5 1.756(6) . ?
S2 C1 1.707(5) . ?
S2 C7 1.766(6) . ?
S3 C9 1.758(6) . ?
S3 C15 1.704(6) . ?
S4 C13 1.711(5) . ?
S4 C1E 1.759(6) . ?
S C1N 1.723(6) . ?
S C1P 1.786(7) 2_567 ?
Cl1 C2A 1.731(8) . ?
C1 C4 1.426(8) . ?
C1 C15 1.407(8) . ?
C2 C6 1.385(8) . ?
C2 C7 1.425(8) . ?
C2 C15 1.431(8) . ?
C3 C8 1.413(8) . ?
C3 C13 1.403(7) . ?
C4 C9 1.418(8) . ?
C4 C1B 1.392(8) . ?
C5 C14 1.430(8) . ?
C5 C1F 1.375(8) . ?
C6 C10 1.415(8) . ?
C7 C11 1.367(8) . ?
C8 C17 1.393(8) . ?
C8 C1E 1.426(7) . ?
C9 C12 1.362(8) . ?
C10 C1A 1.411(8) . ?
C10 C1R 1.413(8) . ?
C11 C1A 1.428(8) . ?
C12 C1I 1.415(8) . ?
C13 C14 1.435(8) . ?
C14 C1L 1.381(8) . ?
C16 C18 1.428(9) . ?
C16 C1F 1.406(8) . ?
C16 C1U 1.415(9) . ?
C17 C1C 1.424(8) . ?
C18 C1L 1.399(8) . ?
C18 C1W 1.436(8) . ?
C19 C1B 1.421(8) . ?
C19 C1I 1.412(9) . ?
C19 C1M 1.423(8) . ?
C1A C1S 1.412(8) . ?
C1C C1G 1.418(9) . ?
C1C C20 1.415(9) . ?
C1D C1N 1.452(9) . ?
C1D C1P 1.403(9) . ?
C1D C1Q 1.396(9) . ?
C1E C1H 1.366(8) . ?
C1G C1H 1.417(9) . ?
C1G C21 1.410(9) . ?
C1I C1T 1.413(9) . ?
C1J C1K 1.415(9) . ?
C1J C1O 1.405(9) . ?
C1J C23 1.418(10) . ?
C1K C1Q 1.416(10) . ?
C1K C1V 1.423(9) . ?
C1M C24 1.374(10) . ?
C1N C1N 1.350(12) 2_567 ?
C1O C1P 1.352(10) . ?
C1R C1Y 1.381(9) . ?
C1S C1Z 1.360(9) . ?
C1T C27 1.376(10) . ?
C1U C29 1.363(10) . ?
C1V C22 1.356(11) . ?
C1W C1X 1.366(10) . ?
C1X C29 1.388(12) . ?
C1Y C1Z 1.407(10) . ?
C20 C28 1.379(10) . ?
C21 C25 1.361(10) . ?
C22 C26 1.397(11) . ?
C23 C26 1.354(11) . ?
C24 C27 1.381(11) . ?
C25 C28 1.389(11) . ?
C2A C2B 1.344(11) . ?
C2A C2G 1.405(14) . ?
C2B C2F 1.355(12) . ?
C2F C31 1.296(15) . ?
C2G C30 1.435(15) . ?
C30 C31 1.345(16) . ?
